data_1505358
loop_
_publ_author_name
'Basavaiah, Deevi'
'Aravindu, Kunche'

_publ_section_title
;
 The Baylis-Hillman acetates as a valuable source for one-pot multistep
 synthesis: a facile synthesis of functionalized tri-/tetracyclic
 frameworks containing azocine moiety.
;
_journal_issue 13
_journal_name_full 'Organic letters'
_journal_page_first 2453
_journal_page_last 2456
_journal_paper_doi 10.1021/ol070380u
_journal_volume 9
_journal_year 2007
_chemical_formula_moiety 'C19 H21 N O5'
_chemical_formula_sum 'C19 H21 N O5'
_chemical_formula_weight 343.37
_chemical_melting_point 270(2)
_chemical_name_systematic
; 
2-Aza-14,15-dimethoxy-10-methoxycarbonyltricyclo[10.4.0.0(superscript 3,8)]
hexadeca-3(8),10,12,14,16-pentaen-7-one
;
_space_group_IT_number 14
_symmetry_cell_setting monoclinic
_symmetry_space_group_name_Hall '-P 2yn'
_symmetry_space_group_name_H-M 'P 1 21/n 1'
_atom_sites_solution_hydrogens geom
_atom_sites_solution_primary direct
_atom_sites_solution_secondary difmap
_audit_creation_method SHELXL-97
_cell_angle_alpha 90.00
_cell_angle_beta 92.959(3)
_cell_angle_gamma 90.00
_cell_formula_units_Z 4
_cell_length_a 9.3008(13)
_cell_length_b 13.4894(19)
_cell_length_c 13.871(2)
_cell_measurement_temperature 298
_cell_volume 1738.0(4)
_computing_cell_refinement 'Bruker SMART'
_computing_data_collection 'Bruker SMART'
_computing_data_reduction 'Bruker SAINT'
_computing_structure_refinement 'SHELXL-97 (Sheldrick, 1997)'
_computing_structure_solution 'SHELXS-97 (Sheldrick, 1990)'
_diffrn_ambient_temperature 298
_diffrn_measured_fraction_theta_full 0.998
_diffrn_measured_fraction_theta_max 0.998
_diffrn_measurement_device_type 'Bruker and SMART APEX'
_diffrn_measurement_method 'phi and omega scans'
_diffrn_radiation_monochromator graphite
_diffrn_radiation_source 'fine-focus sealed tube'
_diffrn_radiation_type MoK\a
_diffrn_radiation_wavelength 0.71073
_diffrn_reflns_av_R_equivalents 0.0373
_diffrn_reflns_av_sigmaI/netI 0.0432
_diffrn_reflns_limit_h_max 11
_diffrn_reflns_limit_h_min -11
_diffrn_reflns_limit_k_max 16
_diffrn_reflns_limit_k_min -16
_diffrn_reflns_limit_l_max 16
_diffrn_reflns_limit_l_min -17
_diffrn_reflns_number 9216
_diffrn_reflns_theta_full 25.90
_diffrn_reflns_theta_max 25.90
_diffrn_reflns_theta_min 2.11
_exptl_absorpt_coefficient_mu 0.095
_exptl_absorpt_correction_T_max 0.9831
_exptl_absorpt_correction_T_min 0.9647
_exptl_absorpt_correction_type multi-scan
_exptl_absorpt_process_details SADABS
_exptl_crystal_colour yellow
_exptl_crystal_density_diffrn 1.312
_exptl_crystal_density_method 'not measured'
_exptl_crystal_description rectangular
_exptl_crystal_F_000 728
_exptl_crystal_size_max 0.38
_exptl_crystal_size_mid 0.25
_exptl_crystal_size_min 0.18
_refine_diff_density_max 0.378
_refine_diff_density_min -0.312
_refine_diff_density_rms 0.040
_refine_ls_extinction_method none
_refine_ls_goodness_of_fit_ref 0.941
_refine_ls_hydrogen_treatment noref
_refine_ls_matrix_type full
_refine_ls_number_parameters 229
_refine_ls_number_reflns 3365
_refine_ls_number_restraints 0
_refine_ls_restrained_S_all 0.941
_refine_ls_R_factor_all 0.0656
_refine_ls_R_factor_gt 0.0432
_refine_ls_shift/su_max 0.000
_refine_ls_shift/su_mean 0.000
_refine_ls_structure_factor_coef Fsqd
_refine_ls_weighting_details 'calc w=1/[\s^2^(Fo^2^)+(0.0640P)^2^+0.0000P] where P=(Fo^2^+2Fc^2^)/3'
_refine_ls_weighting_scheme calc
_refine_ls_wR_factor_gt 0.1060
_refine_ls_wR_factor_ref 0.1153
_reflns_number_gt 2242
_reflns_number_total 3365
_reflns_threshold_expression >2sigma(I)
_cod_data_source_file ol070380usi20070508_061713.cif
_cod_data_source_block 12
_cod_original_sg_symbol_H-M 'P 21/n'
_cod_database_code 1505358

loop_
_symmetry_equiv_pos_as_xyz
'x, y, z'
'-x+1/2, y+1/2, -z+1/2'
'-x, -y, -z'
'x-1/2, -y-1/2, z-1/2'

loop_
_atom_site_label
_atom_site_type_symbol
_atom_site_fract_x
_atom_site_fract_y
_atom_site_fract_z
_atom_site_U_iso_or_equiv
_atom_site_adp_type
_atom_site_occupancy
_atom_site_symmetry_multiplicity
_atom_site_calc_flag
_atom_site_refinement_flags
O1 O 0.80088(15) 0.29246(9) 0.62699(9) 0.0569(4) Uani 1 1 d .
O2 O 0.88241(16) 0.33251(11) 0.89783(11) 0.0705(4) Uani 1 1 d .
O3 O 0.79751(15) 0.28734(12) 1.03754(10) 0.0718(5) Uani 1 1 d .
O4 O 0.20916(13) -0.10256(9) 0.76490(10) 0.0552(4) Uani 1 1 d .
O5 O 0.12318(13) 0.02389(9) 0.89060(9) 0.0524(4) Uani 1 1 d .
N1 N 0.70439(14) 0.00566(9) 0.81064(10) 0.0385(4) Uani 1 1 d .
H1 H 0.7499 -0.0418 0.8402 0.046 Uiso 1 1 calc R
C1 C 0.55602(17) 0.01864(11) 0.83204(11) 0.0350(4) Uani 1 1 d .
C2 C 0.45686(18) -0.04511(11) 0.78590(12) 0.0379(4) Uani 1 1 d .
H2 H 0.4877 -0.0901 0.7406 0.045 Uiso 1 1 calc R
C3 C 0.31382(18) -0.04239(12) 0.80649(12) 0.0393(4) Uani 1 1 d .
C4 C 0.26720(18) 0.02522(12) 0.87530(12) 0.0393(4) Uani 1 1 d .
C5 C 0.36661(18) 0.08601(12) 0.92274(12) 0.0394(4) Uani 1 1 d .
H5 H 0.3364 0.1292 0.9699 0.047 Uiso 1 1 calc R
C6 C 0.51203(18) 0.08419(11) 0.90143(12) 0.0365(4) Uani 1 1 d .
C7 C 0.61447(18) 0.15430(12) 0.94826(13) 0.0392(4) Uani 1 1 d .
H7 H 0.6271 0.1547 1.0152 0.047 Uiso 1 1 calc R
C8 C 0.68963(17) 0.21723(11) 0.89654(12) 0.0366(4) Uani 1 1 d .
C9 C 0.66559(18) 0.22510(11) 0.78896(12) 0.0396(4) Uani 1 1 d .
H9A H 0.6808 0.2935 0.7703 0.047 Uiso 1 1 calc R
H9B H 0.5658 0.2090 0.7721 0.047 Uiso 1 1 calc R
C10 C 0.75999(17) 0.15977(11) 0.73071(12) 0.0355(4) Uani 1 1 d .
C11 C 0.82594(19) 0.20558(12) 0.65031(12) 0.0416(4) Uani 1 1 d .
C12 C 0.9235(2) 0.14426(14) 0.59104(15) 0.0618(6) Uani 1 1 d .
H12A H 0.9934 0.1872 0.5625 0.074 Uiso 1 1 calc R
H12B H 0.8671 0.1125 0.5390 0.074 Uiso 1 1 calc R
C13 C 1.0014(2) 0.06618(14) 0.65151(16) 0.0568(5) Uani 1 1 d .
H13A H 1.0647 0.0976 0.7002 0.068 Uiso 1 1 calc R
H13B H 1.0597 0.0256 0.6110 0.068 Uiso 1 1 calc R
C14 C 0.89261(18) 0.00207(12) 0.69955(13) 0.0423(4) Uani 1 1 d .
H14A H 0.8453 -0.0405 0.6513 0.051 Uiso 1 1 calc R
H14B H 0.9428 -0.0401 0.7469 0.051 Uiso 1 1 calc R
C15 C 0.78077(16) 0.06058(11) 0.74845(12) 0.0339(4) Uani 1 1 d .
C16 C 0.79937(19) 0.28444(13) 0.94180(14) 0.0438(4) Uani 1 1 d .
C17 C 0.9042(3) 0.3496(2) 1.08652(19) 0.1029(10) Uani 1 1 d .
H17A H 0.9980 0.3213 1.0804 0.154 Uiso 1 1 calc R
H17B H 0.8843 0.3543 1.1536 0.154 Uiso 1 1 calc R
H17C H 0.9013 0.4145 1.0581 0.154 Uiso 1 1 calc R
C18 C 0.2536(2) -0.17378(17) 0.69820(19) 0.0781(7) Uani 1 1 d .
H18A H 0.2983 -0.1410 0.6461 0.117 Uiso 1 1 calc R
H18B H 0.1714 -0.2104 0.6732 0.117 Uiso 1 1 calc R
H18C H 0.3212 -0.2183 0.7299 0.117 Uiso 1 1 calc R
C19 C 0.0689(2) 0.10077(14) 0.94835(16) 0.0580(5) Uani 1 1 d .
H19A H 0.1123 0.0963 1.0125 0.087 Uiso 1 1 calc R
H19B H -0.0336 0.0941 0.9507 0.087 Uiso 1 1 calc R
H19C H 0.0914 0.1639 0.9209 0.087 Uiso 1 1 calc R

loop_
_atom_site_aniso_label
_atom_site_aniso_U_11
_atom_site_aniso_U_22
_atom_site_aniso_U_33
_atom_site_aniso_U_23
_atom_site_aniso_U_13
_atom_site_aniso_U_12
O1 0.0833(10) 0.0370(7) 0.0517(8) 0.0110(6) 0.0144(7) -0.0007(7)
O2 0.0725(10) 0.0694(10) 0.0699(10) 0.0061(8) 0.0066(8) -0.0294(8)
O3 0.0727(10) 0.0932(11) 0.0485(9) -0.0102(8) -0.0056(7) -0.0265(9)
O4 0.0443(8) 0.0516(8) 0.0700(9) -0.0182(7) 0.0059(7) -0.0049(6)
O5 0.0394(7) 0.0555(8) 0.0635(9) -0.0095(7) 0.0146(6) 0.0008(6)
N1 0.0374(8) 0.0299(7) 0.0489(9) 0.0080(6) 0.0095(7) 0.0063(6)
C1 0.0385(9) 0.0304(8) 0.0369(9) 0.0052(7) 0.0091(7) 0.0039(7)
C2 0.0444(10) 0.0303(9) 0.0396(10) -0.0009(7) 0.0089(8) 0.0029(8)
C3 0.0419(10) 0.0335(9) 0.0427(10) 0.0004(8) 0.0038(8) -0.0003(8)
C4 0.0381(10) 0.0380(9) 0.0425(10) 0.0047(8) 0.0103(8) 0.0025(8)
C5 0.0473(11) 0.0361(9) 0.0356(10) 0.0009(7) 0.0107(8) 0.0036(8)
C6 0.0425(10) 0.0323(9) 0.0352(9) 0.0038(7) 0.0065(8) 0.0014(7)
C7 0.0443(10) 0.0385(9) 0.0350(9) -0.0016(8) 0.0027(8) 0.0060(8)
C8 0.0398(10) 0.0300(8) 0.0402(10) -0.0018(7) 0.0042(8) 0.0063(7)
C9 0.0501(11) 0.0281(8) 0.0407(10) 0.0034(7) 0.0048(8) 0.0045(8)
C10 0.0395(10) 0.0312(9) 0.0360(9) 0.0002(7) 0.0039(7) 0.0004(7)
C11 0.0502(11) 0.0351(10) 0.0397(10) 0.0023(8) 0.0034(8) -0.0040(8)
C12 0.0785(15) 0.0521(12) 0.0578(13) 0.0078(10) 0.0310(11) -0.0002(11)
C13 0.0530(12) 0.0484(11) 0.0714(14) 0.0012(10) 0.0266(10) 0.0025(10)
C14 0.0412(10) 0.0354(9) 0.0511(11) -0.0019(8) 0.0108(8) 0.0004(8)
C15 0.0329(9) 0.0318(8) 0.0373(9) -0.0016(7) 0.0030(7) -0.0015(7)
C16 0.0443(11) 0.0395(10) 0.0474(12) 0.0005(9) 0.0014(9) 0.0058(9)
C17 0.097(2) 0.134(2) 0.0741(18) -0.0208(17) -0.0243(15) -0.0399(18)
C18 0.0664(15) 0.0715(15) 0.0973(19) -0.0426(14) 0.0121(14) -0.0134(12)
C19 0.0480(12) 0.0543(12) 0.0735(14) -0.0070(11) 0.0200(10) 0.0084(9)

loop_
_atom_type_symbol
_atom_type_description
_atom_type_scat_dispersion_real
_atom_type_scat_dispersion_imag
_atom_type_scat_source
C C 0.0033 0.0016 'International Tables Vol C Tables 4.2.6.8 and 6.1.1.4'
H H 0.0000 0.0000 'International Tables Vol C Tables 4.2.6.8 and 6.1.1.4'
N N 0.0061 0.0033 'International Tables Vol C Tables 4.2.6.8 and 6.1.1.4'
O O 0.0106 0.0060 'International Tables Vol C Tables 4.2.6.8 and 6.1.1.4'

loop_
_geom_angle_atom_site_label_1
_geom_angle_atom_site_label_2
_geom_angle_atom_site_label_3
_geom_angle
C16 O3 C17 116.32(17)
C3 O4 C18 116.97(14)
C4 O5 C19 117.25(14)
C15 N1 C1 126.97(13)
C6 C1 C2 120.10(15)
C6 C1 N1 122.87(15)
C2 C1 N1 116.75(14)
C3 C2 C1 120.86(15)
O4 C3 C2 124.75(15)
O4 C3 C4 115.64(15)
C2 C3 C4 119.61(16)
O5 C4 C5 124.93(15)
O5 C4 C3 115.86(15)
C5 C4 C3 119.21(16)
C4 C5 C6 121.39(16)
C1 C6 C5 118.79(15)
C1 C6 C7 120.68(15)
C5 C6 C7 120.46(15)
C8 C7 C6 121.20(16)
C7 C8 C16 122.08(16)
C7 C8 C9 121.66(15)
C16 C8 C9 116.25(15)
C8 C9 C10 115.49(13)
C15 C10 C11 119.72(15)
C15 C10 C9 123.66(15)
C11 C10 C9 116.58(14)
O1 C11 C10 121.88(16)
O1 C11 C12 119.34(16)
C10 C11 C12 118.73(15)
C11 C12 C13 111.49(16)
C12 C13 C14 109.36(15)
C15 C14 C13 113.26(14)
N1 C15 C10 124.74(15)
N1 C15 C14 113.40(13)
C10 C15 C14 121.86(15)
O2 C16 O3 122.29(18)
O2 C16 C8 124.30(18)
O3 C16 C8 113.41(17)

loop_
_geom_bond_atom_site_label_1
_geom_bond_atom_site_label_2
_geom_bond_distance
O1 C11 1.235(2)
O2 C16 1.199(2)
O3 C16 1.330(2)
O3 C17 1.442(2)
O4 C3 1.3715(19)
O4 C18 1.410(2)
O5 C4 1.367(2)
O5 C19 1.419(2)
N1 C15 1.364(2)
N1 C1 1.437(2)
C1 C6 1.384(2)
C1 C2 1.392(2)
C2 C3 1.376(2)
C3 C4 1.405(2)
C4 C5 1.377(2)
C5 C6 1.400(2)
C6 C7 1.470(2)
C7 C8 1.333(2)
C8 C16 1.480(2)
C8 C9 1.501(2)
C9 C10 1.508(2)
C10 C15 1.372(2)
C10 C11 1.440(2)
C11 C12 1.504(2)
C12 C13 1.508(3)
C13 C14 1.512(2)
C14 C15 1.496(2)

loop_
_cod_related_entry_id
_cod_related_entry_database
_cod_related_entry_code
1 ChemSpider 30651594
